data_9017200
loop_
_publ_author_name
'Lussier, A. J.'
'Hawthorne, F. C.'
'Abdu, Y. A.'
'Ball, N. A.'
'Tait, K. T.'
'Back, M. E.'
'Steede, A. H.'
'Taylor, R.'
'McDonald, A. M.'

_publ_section_title
;
 Ferro-ferri-nyboite, NaNa2(Fe2+3Fe3+2)Si8O22(OH)2, a new clinoamphibole from
 Mont Saint-Hilaire, Quebec, Canada: description and crystal structure
;
_journal_name_full 'The Canadian Mineralogist'
_journal_page_first 1019
_journal_page_last 1026
_journal_volume 52
_journal_year 2015
_chemical_compound_source 'Mont Saint-Hilaire, Quebec, Canada'
_chemical_formula_sum 'Al0.59 Ca0.17 F0.42 Fe4.53 H1.58 K0.27 Mg0.06 Mn0.31 Na2.51 O23.58 Si7.41 Ti0.06 Zn0.01'
_chemical_name_mineral Ferro-ferri-nyboite
_space_group_IT_number 12
_space_group_name_Hall '-C 2y'
_space_group_name_H-M_alt 'C 1 2/m 1'
_symmetry_space_group_name_H-M 'C 1 2/m 1'
_cell_angle_alpha 90
_cell_angle_beta 103.813
_cell_angle_gamma 90
_cell_formula_units_Z 2
_cell_length_a 9.9190
_cell_length_b 18.0885
_cell_length_c 5.3440
_cell_volume 931.091
_database_code_amcsd 0020466
_exptl_crystal_density_diffrn 3.428
_cod_data_source_file inputs/fixed/downloads/07/07412.cif
_cod_data_source_block 07412
_cod_original_formula_sum 'Si7.41 Al.59 Fe4.53 Mn.31 Ti.06 Zn.01 Mg.06 Na2.51 Ca.17 K.27 O23.58 F.42 H1.58'
_cod_database_code 9017200

loop_
_space_group_symop_operation_xyz
x,y,z
1/2+x,1/2+y,z
x,-y,z
1/2+x,1/2-y,z
-x,y,-z
1/2-x,1/2+y,-z
-x,-y,-z
1/2-x,1/2-y,-z

loop_
_atom_site_aniso_label
_atom_site_aniso_U_11
_atom_site_aniso_U_22
_atom_site_aniso_U_33
_atom_site_aniso_U_12
_atom_site_aniso_U_13
_atom_site_aniso_U_23
Si1 0.00790 0.00620 0.00650 0.00010 0.00090 0.00020
Al1 0.00790 0.00620 0.00650 0.00010 0.00090 0.00020
Si2 0.00810 0.00840 0.00790 -0.00110 0.00210 -0.00020
Fe1 0.01180 0.01020 0.00860 0.00000 0.00319 0.00000
Mn1 0.01180 0.01020 0.00860 0.00000 0.00319 0.00000
Fe2+2 0.00820 0.00690 0.00880 0.00000 0.00238 0.00000
Fe3+2 0.00820 0.00690 0.00880 0.00000 0.00238 0.00000
Ti2 0.00820 0.00690 0.00880 0.00000 0.00238 0.00000
Fe3 0.01160 0.00690 0.00850 0.00000 0.00170 0.00000
Mn3 0.01160 0.00690 0.00850 0.00000 0.00170 0.00000
Zn3 0.01160 0.00690 0.00850 0.00000 0.00170 0.00000
Mg3 0.01160 0.00690 0.00850 0.00000 0.00170 0.00000
Na4 0.02030 0.01300 0.02100 0.00000 0.01340 0.00000
Ca4 0.02030 0.01300 0.02100 0.00000 0.01340 0.00000
O1 0.00970 0.01190 0.00860 -0.00120 0.00160 -0.00060
O2 0.00930 0.01130 0.01130 0.00020 0.00120 -0.00130
O3 0.02270 0.02160 0.02180 0.00000 0.00460 0.00000
F3 0.02270 0.02160 0.02180 0.00000 0.00460 0.00000
O4 0.01650 0.01110 0.01410 -0.00540 0.00640 -0.00190
O5 0.01250 0.01850 0.01250 0.00070 0.00290 0.00560
O6 0.01320 0.01650 0.01330 -0.00030 0.00340 -0.00560
O7 0.01340 0.00980 0.02210 0.00000 0.00230 0.00000

loop_
_atom_site_label
_atom_site_fract_x
_atom_site_fract_y
_atom_site_fract_z
_atom_site_occupancy
_atom_site_U_iso_or_equiv
_atom_site_type_symbol
_atom_site_attached_hydrogens
Si1 0.27830 0.08604 0.29111 0.85250 0.00703 Si 0
Al1 0.27830 0.08604 0.29111 0.14750 0.00703 Al 0
Si2 0.28889 0.17093 0.80075 1.00000 0.00808 Si 0
Fe1 0.00000 0.09148 0.50000 0.89500 0.01009 Fe 0
Mn1 0.00000 0.09148 0.50000 0.10500 0.01009 Mn 0
Fe2+2 0.00000 0.18347 0.00000 0.33000 0.00791 Fe 0
Fe3+2 0.00000 0.18347 0.00000 0.64000 0.00791 Fe 0
Ti2 0.00000 0.18347 0.00000 0.03000 0.00791 Ti 0
Fe3 0.00000 0.00000 0.00000 0.80000 0.00910 Fe 0
Mn3 0.00000 0.00000 0.00000 0.10000 0.00910 Mn 0
Zn3 0.00000 0.00000 0.00000 0.01000 0.00910 Zn 0
Mg3 0.00000 0.00000 0.00000 0.06000 0.00910 Mg 0
Na4 0.00000 0.27795 0.50000 0.91500 0.01670 Na 0
Ca4 0.00000 0.27795 0.50000 0.08500 0.01670 Ca 0
NaA2 0.00000 0.51270 0.00000 0.11330 0.01710 Na 0
KA2 0.00000 0.51270 0.00000 0.04500 0.01710 K 0
NaAm 0.03680 0.50000 0.09100 0.11330 0.01710 Na 0
KAm 0.03680 0.50000 0.09100 0.04500 0.01710 K 0
NaAm2 0.08500 0.50000 0.16000 0.11330 0.01710 Na 0
KAm2 0.08500 0.50000 0.16000 0.04500 0.01710 K 0
O1 0.10960 0.09085 0.20690 1.00000 0.01020 O 0
O2 0.12071 0.17298 0.73490 1.00000 0.01080 O 0
O3 0.10990 0.00000 0.70740 0.79000 0.02210 O 0
F3 0.10990 0.00000 0.70740 0.21000 0.02210 F 0
O4 0.36500 0.24827 0.79750 1.00000 0.01340 O 0
O5 0.34760 0.12845 0.08000 1.00000 0.01450 O 0
O6 0.33940 0.11873 0.58210 1.00000 0.01430 O 0
O7 0.33270 0.00000 0.29400 1.00000 0.01550 O 0
H 0.21300 0.00000 0.75400 0.79000 0.01500 H 0

loop_
_cod_changelog_entry_id
_cod_changelog_entry_author
_cod_changelog_entry_date
_cod_changelog_entry_text
1
;cod-tools version 3.8.0
Id: cif_guess_AMCSD_atom_types 9581 2023-05-17 12:35:41Z saulius
;
2023-05-23T09:20:27+03:00
;Derived atom types and hydrogen counts
from atom names that follow the AMCSD naming convention
(Wat == water, O-H == hydroxyl).
;

loop_
_cod_related_entry_id
_cod_related_entry_database
_cod_related_entry_code
1 AMCSD 0020466
